data_4003908
loop_
_publ_author_name
'Ovchinnikov, Alexander'
'Chanakian, Sevan'
'Zevalkink, Alexandra'
'Bobev, Svilen'

_publ_section_title
;
 Ultralow Thermal Conductivity and High Thermopower in a New Family of
 Zintl Antimonides Ca10MSb9 (M = Ga, In, Mn, Zn) with Complex Structures
 and Heavy Disorder
;
_journal_name_full 'Chemistry of Materials'
_journal_paper_doi 10.1021/acs.chemmater.0c04940
_journal_year 2021
_chemical_formula_sum 'Ca10.48 Mn1.09 Sb9'
_chemical_formula_weight 1575.57
_space_group_crystal_system tetragonal
_space_group_IT_number 136
_space_group_name_Hall '-P 4n 2n'
_space_group_name_H-M_alt 'P 42/m n m'
_audit_creation_method SHELXL-2014/7
_cell_angle_alpha 90
_cell_angle_beta 90
_cell_angle_gamma 90
_cell_formula_units_Z 4
_cell_length_a 11.9232(14)
_cell_length_b 11.9232
_cell_length_c 16.931(2)
_cell_measurement_reflns_used 793
_cell_measurement_temperature 200(2)
_cell_measurement_theta_max 23.89
_cell_measurement_theta_min 3.42
_cell_volume 2407.0(4)
_computing_cell_refinement 'Bruker SAINT'
_computing_data_collection 'Bruker APEX2'
_computing_data_reduction 'Bruker SAINT'
_computing_structure_refinement 'SHELXL-2014/7 (Sheldrick, 2014)'
_computing_structure_solution SHELXT
_diffrn_ambient_temperature 200(2)
_diffrn_measured_fraction_theta_full 0.998
_diffrn_measured_fraction_theta_max 0.998
_diffrn_measurement_device_type 'CCD area detector'
_diffrn_measurement_method 'phi and omega scans'
_diffrn_radiation_type MoK\a
_diffrn_radiation_wavelength 0.71073
_diffrn_reflns_av_R_equivalents 0.0712
_diffrn_reflns_av_unetI/netI 0.0584
_diffrn_reflns_Laue_measured_fraction_full 0.998
_diffrn_reflns_Laue_measured_fraction_max 0.998
_diffrn_reflns_limit_h_max 14
_diffrn_reflns_limit_h_min -14
_diffrn_reflns_limit_k_max 9
_diffrn_reflns_limit_k_min -14
_diffrn_reflns_limit_l_max 16
_diffrn_reflns_limit_l_min -20
_diffrn_reflns_number 7959
_diffrn_reflns_point_group_measured_fraction_full 0.998
_diffrn_reflns_point_group_measured_fraction_max 0.998
_diffrn_reflns_theta_full 25.242
_diffrn_reflns_theta_max 26.098
_diffrn_reflns_theta_min 2.406
_diffrn_source 'sealed tube'
_exptl_absorpt_coefficient_mu 12.695
_exptl_absorpt_correction_T_max 0.26
_exptl_absorpt_correction_T_min 0.16
_exptl_absorpt_correction_type multi-scan
_exptl_crystal_colour grey
_exptl_crystal_density_diffrn 4.348
_exptl_crystal_description block
_exptl_crystal_F_000 2783
_exptl_crystal_size_max 0.106
_exptl_crystal_size_mid 0.045
_exptl_crystal_size_min 0.037
_refine_diff_density_max 1.049
_refine_diff_density_min -1.306
_refine_diff_density_rms 0.237
_refine_ls_extinction_method none
_refine_ls_goodness_of_fit_ref 1.018
_refine_ls_hydrogen_treatment undef
_refine_ls_matrix_type full
_refine_ls_number_parameters 75
_refine_ls_number_reflns 1326
_refine_ls_number_restraints 0
_refine_ls_restrained_S_all 1.018
_refine_ls_R_factor_all 0.0437
_refine_ls_R_factor_gt 0.0323
_refine_ls_shift/su_max 0.000
_refine_ls_shift/su_mean 0.000
_refine_ls_structure_factor_coef Fsqd
_refine_ls_weighting_details 'w=1/[\s^2^(Fo^2^)+(0.0120P)^2^+0.4917P] where P=(Fo^2^+2Fc^2^)/3'
_refine_ls_weighting_scheme calc
_refine_ls_wR_factor_gt 0.0642
_refine_ls_wR_factor_ref 0.0672
_reflns_Friedel_coverage 0.000
_reflns_number_gt 1074
_reflns_number_total 1326
_reflns_threshold_expression 'I > 2\s(I)'
_cod_data_source_file cm0c04940_si_001.cif
_cod_data_source_block shelx
_cod_original_cell_volume 2406.9(6)
_cod_database_code 4003908
_shelx_shelxl_version_number 2014/7
_shelx_space_group_comment
;
The symmetry employed for this shelxl refinement is uniquely defined
by the following loop, which should always be used as a source of
symmetry information in preference to the above space-group names.
They are only intended as comments.
;
_shelx_estimated_absorpt_t_min 0.346
_shelx_estimated_absorpt_t_max 0.651

loop_
_space_group_symop_operation_xyz
'x, y, z'
'-x, -y, z'
'-y+1/2, x+1/2, z+1/2'
'y+1/2, -x+1/2, z+1/2'
'-x+1/2, y+1/2, -z+1/2'
'x+1/2, -y+1/2, -z+1/2'
'y, x, -z'
'-y, -x, -z'
'-x, -y, -z'
'x, y, -z'
'y-1/2, -x-1/2, -z-1/2'
'-y-1/2, x-1/2, -z-1/2'
'x-1/2, -y-1/2, z-1/2'
'-x-1/2, y-1/2, z-1/2'
'-y, -x, z'
'y, x, z'

loop_
_atom_site_label
_atom_site_type_symbol
_atom_site_fract_x
_atom_site_fract_y
_atom_site_fract_z
_atom_site_U_iso_or_equiv
_atom_site_adp_type
_atom_site_occupancy
_atom_site_site_symmetry_order
_atom_site_calc_flag
_atom_site_refinement_flags_posn
_atom_site_refinement_flags_adp
_atom_site_refinement_flags_occupancy
_atom_site_disorder_assembly
_atom_site_disorder_group
Ca1 Ca 0.00751(13) 0.25083(12) 0.18987(9) 0.0170(3) Uani 1 1 d . . . . .
Ca2 Ca 0.01193(12) 0.33742(12) 0.39733(9) 0.0149(3) Uani 1 1 d . . . . .
Ca3 Ca 0.17783(17) 0.82217(17) 0.0000 0.0174(7) Uani 1 4 d S T P . .
Ca4 Ca 0.1681(4) 0.1681(4) 0.0000 0.0231(17) Uani 0.475(3) 4 d S T P . .
Ca5 Ca 0.0000 0.0000 0.35904(19) 0.0217(7) Uani 1 4 d S T P . .
Mn1 Mn 0.0923(3) 0.0923(3) 0.0000 0.0164(11) Uani 0.525(3) 4 d S T P . .
Mn2 Mn 0.2648(2) 0.2648(2) 0.0000 0.0129(15) Uani 0.506(8) 4 d S T P . .
Mn3 Mn 0.377(3) 0.377(3) 0.0000 0.0129(15) Uani 0.045(5) 4 d S T P . .
Sb1 Sb 0.22068(4) 0.22068(4) 0.31871(4) 0.01619(19) Uani 1 2 d S T P . .
Sb2A Sb 0.3041(18) 0.3041(18) 0.1623(18) 0.0164(18) Uani 0.475(3) 2 d S T P . .
Sb2B Sb 0.3135(16) 0.3135(16) 0.1689(16) 0.0164(18) Uani 0.525(3) 2 d S T P . .
Sb3A Sb 0.0067(3) 0.3561(3) 0.0000 0.0132(4) Uani 0.475(3) 2 d S T P . .
Sb3B Sb 0.0337(3) 0.3211(2) 0.0000 0.0132(4) Uani 0.525(3) 2 d S T P . .
Sb4 Sb 0.36858(6) 0.63142(6) 0.0000 0.0195(3) Uani 1 4 d S T P . .
Sb5 Sb 0.0000 0.0000 0.13036(6) 0.0203(3) Uani 1 4 d S T P . .
Sb6 Sb 0.0000 0.5000 0.2500 0.0121(2) Uani 1 4 d S T P . .

loop_
_atom_site_aniso_label
_atom_site_aniso_U_11
_atom_site_aniso_U_22
_atom_site_aniso_U_33
_atom_site_aniso_U_23
_atom_site_aniso_U_13
_atom_site_aniso_U_12
Ca1 0.0195(8) 0.0152(8) 0.0161(8) -0.0008(6) -0.0014(6) 0.0010(7)
Ca2 0.0146(8) 0.0147(8) 0.0153(8) -0.0008(6) 0.0005(6) 0.0009(6)
Ca3 0.0157(10) 0.0157(10) 0.0209(17) 0.000 0.000 -0.0029(13)
Ca4 0.024(3) 0.024(3) 0.021(4) 0.000 0.000 0.015(3)
Ca5 0.0179(10) 0.0179(10) 0.0292(19) 0.000 0.000 -0.0010(14)
Mn1 0.0197(16) 0.0197(16) 0.010(2) 0.000 0.000 0.008(2)
Mn2 0.0127(18) 0.0127(18) 0.013(2) 0.000 0.000 -0.0014(18)
Mn3 0.0127(18) 0.0127(18) 0.013(2) 0.000 0.000 -0.0014(18)
Sb1 0.0134(2) 0.0134(2) 0.0218(4) -0.0029(2) -0.0029(2) 0.0039(3)
Sb2A 0.017(2) 0.017(2) 0.015(3) -0.0020(19) -0.0020(19) 0.005(2)
Sb2B 0.017(2) 0.017(2) 0.015(3) -0.0020(19) -0.0020(19) 0.005(2)
Sb3A 0.0103(13) 0.0141(14) 0.0151(4) 0.000 0.000 -0.0003(8)
Sb3B 0.0103(13) 0.0141(14) 0.0151(4) 0.000 0.000 -0.0003(8)
Sb4 0.0173(3) 0.0173(3) 0.0237(6) 0.000 0.000 0.0029(5)
Sb5 0.0211(4) 0.0211(4) 0.0186(6) 0.000 0.000 0.0099(5)
Sb6 0.0119(3) 0.0119(3) 0.0123(5) 0.000 0.000 0.000

loop_
_atom_type_symbol
_atom_type_description
_atom_type_scat_dispersion_real
_atom_type_scat_dispersion_imag
_atom_type_scat_source
Ca Ca 0.2262 0.3064 'International Tables Vol C Tables 4.2.6.8 and 6.1.1.4'
Sb Sb -0.5866 1.5461 'International Tables Vol C Tables 4.2.6.8 and 6.1.1.4'
Mn Mn 0.3368 0.7283 'International Tables Vol C Tables 4.2.6.8 and 6.1.1.4'

loop_
_geom_angle_atom_site_label_1
_geom_angle_atom_site_label_2
_geom_angle_atom_site_label_3
_geom_angle
_geom_angle_site_symmetry_1
_geom_angle_site_symmetry_3
_geom_angle_publ_flag
Sb6 Ca1 Sb5 176.73(6) . . ?
Sb6 Ca1 Sb3B 94.45(6) . . ?
Sb5 Ca1 Sb3B 86.16(6) . . ?
Sb6 Ca1 Sb1 84.98(4) . . ?
Sb5 Ca1 Sb1 97.29(4) . . ?
Sb3B Ca1 Sb1 125.46(7) . . ?
Sb6 Ca1 Sb2B 88.1(3) . 11_566 ?
Sb5 Ca1 Sb2B 89.5(3) . 11_566 ?
Sb3B Ca1 Sb2B 142.6(5) . 11_566 ?
Sb1 Ca1 Sb2B 91.9(5) . 11_566 ?
Sb6 Ca1 Sb1 83.80(4) . 11_566 ?
Sb5 Ca1 Sb1 92.97(4) . 11_566 ?
Sb3B Ca1 Sb1 91.58(6) . 11_566 ?
Sb1 Ca1 Sb1 142.00(5) . 11_566 ?
Sb2B Ca1 Sb1 51.6(5) 11_566 11_566 ?
Sb6 Ca1 Sb3A 87.59(6) . . ?
Sb5 Ca1 Sb3A 92.71(6) . . ?
Sb3B Ca1 Sb3A 8.71(4) . . ?
Sb1 Ca1 Sb3A 130.11(8) . . ?
Sb2B Ca1 Sb3A 137.1(5) 11_566 . ?
Sb1 Ca1 Sb3A 85.52(7) 11_566 . ?
Sb6 Ca1 Sb2A 85.8(3) . 11_566 ?
Sb5 Ca1 Sb2A 91.8(3) . 11_566 ?
Sb3B Ca1 Sb2A 142.2(5) . 11_566 ?
Sb1 Ca1 Sb2A 92.2(5) . 11_566 ?
Sb2B Ca1 Sb2A 2.3(7) 11_566 11_566 ?
Sb1 Ca1 Sb2A 50.8(5) 11_566 11_566 ?
Sb3A Ca1 Sb2A 136.3(5) . 11_566 ?
Sb6 Ca1 Sb2A 84.5(3) . . ?
Sb5 Ca1 Sb2A 98.8(3) . . ?
Sb3B Ca1 Sb2A 75.0(5) . . ?
Sb1 Ca1 Sb2A 50.6(5) . . ?
Sb2B Ca1 Sb2A 142.3(9) 11_566 . ?
Sb1 Ca1 Sb2A 161.4(4) 11_566 . ?
Sb3A Ca1 Sb2A 79.6(5) . . ?
Sb2A Ca1 Sb2A 142.3(3) 11_566 . ?
Sb6 Ca1 Ca2 54.75(3) . . ?
Sb5 Ca1 Ca2 125.00(5) . . ?
Sb3B Ca1 Ca2 148.45(7) . . ?
Sb1 Ca1 Ca2 52.99(3) . . ?
Sb2B Ca1 Ca2 53.2(3) 11_566 . ?
Sb1 Ca1 Ca2 91.55(4) 11_566 . ?
Sb3A Ca1 Ca2 142.29(7) . . ?
Sb2A Ca1 Ca2 52.0(3) 11_566 . ?
Sb2A Ca1 Ca2 93.5(5) . . ?
Sb6 Ca1 Sb2B 82.5(2) . . ?
Sb5 Ca1 Sb2B 100.7(2) . . ?
Sb3B Ca1 Sb2B 76.5(4) . . ?
Sb1 Ca1 Sb2B 49.2(4) . . ?
Sb2B Ca1 Sb2B 140.5(2) 11_566 . ?
Sb1 Ca1 Sb2B 161.1(3) 11_566 . ?
Sb3A Ca1 Sb2B 80.9(4) . . ?
Sb2A Ca1 Sb2B 140.4(8) 11_566 . ?
Sb2A Ca1 Sb2B 2.4(8) . . ?
Ca2 Ca1 Sb2B 91.2(4) . . ?
Sb6 Ca1 Ca2 53.40(3) . 11_566 ?
Sb5 Ca1 Ca2 124.68(5) . 11_566 ?
Sb3B Ca1 Ca2 59.08(6) . 11_566 ?
Sb1 Ca1 Ca2 137.51(5) . 11_566 ?
Sb2B Ca1 Ca2 94.5(5) 11_566 11_566 ?
Sb1 Ca1 Ca2 51.42(3) 11_566 11_566 ?
Sb3A Ca1 Ca2 50.40(6) . 11_566 ?
Sb2A Ca1 Ca2 92.7(5) 11_566 11_566 ?
Sb2A Ca1 Ca2 110.0(3) . 11_566 ?
Ca2 Ca1 Ca2 99.87(5) . 11_566 ?
Sb2B Ca1 Ca2 109.7(3) . 11_566 ?
Sb3A Ca2 Sb1 97.11(7) 3 . ?
Sb3A Ca2 Sb3A 66.74(10) 3 11_566 ?
Sb1 Ca2 Sb3A 163.86(7) . 11_566 ?
Sb3A Ca2 Sb6 93.80(6) 3 . ?
Sb1 Ca2 Sb6 88.46(4) . . ?
Sb3A Ca2 Sb6 92.69(5) 11_566 . ?
Sb3A Ca2 Sb2A 157.8(5) 3 11_566 ?
Sb1 Ca2 Sb2A 104.4(5) . 11_566 ?
Sb3A Ca2 Sb2A 91.7(5) 11_566 11_566 ?
Sb6 Ca2 Sb2A 92.3(6) . 11_566 ?
Sb3A Ca2 Sb2B 161.2(4) 3 11_566 ?
Sb1 Ca2 Sb2B 100.9(4) . 11_566 ?
Sb3A Ca2 Sb2B 95.1(4) 11_566 11_566 ?
Sb6 Ca2 Sb2B 92.0(5) . 11_566 ?
Sb2A Ca2 Sb2B 3.5(9) 11_566 11_566 ?
Sb3A Ca2 Sb3B 75.36(9) 3 11_566 ?
Sb1 Ca2 Sb3B 171.56(6) . 11_566 ?
Sb3A Ca2 Sb3B 9.29(5) 11_566 11_566 ?
Sb6 Ca2 Sb3B 95.77(5) . 11_566 ?
Sb2A Ca2 Sb3B 82.8(5) 11_566 11_566 ?
Sb2B Ca2 Sb3B 86.3(4) 11_566 11_566 ?
Sb3A Ca2 Sb4 88.29(7) 3 11_566 ?
Sb1 Ca2 Sb4 63.64(3) . 11_566 ?
Sb3A Ca2 Sb4 113.55(6) 11_566 11_566 ?
Sb6 Ca2 Sb4 152.05(5) . 11_566 ?
Sb2A Ca2 Sb4 96.2(6) 11_566 11_566 ?
Sb2B Ca2 Sb4 94.9(5) 11_566 11_566 ?
Sb3B Ca2 Sb4 111.67(6) 11_566 11_566 ?
Sb3A Ca2 Ca2 55.81(4) 3 10_556 ?
Sb1 Ca2 Ca2 115.02(3) . 10_556 ?
Sb3A Ca2 Ca2 56.52(4) 11_566 10_556 ?
Sb6 Ca2 Ca2 142.07(3) . 10_556 ?
Sb2A Ca2 Ca2 108.6(5) 11_566 10_556 ?
Sb2B Ca2 Ca2 110.7(5) 11_566 10_556 ?
Sb3B Ca2 Ca2 57.66(4) 11_566 10_556 ?
Sb4 Ca2 Ca2 58.53(3) 11_566 10_556 ?
Sb3A Ca2 Mn3 115.66(6) 3 11_566 ?
Sb1 Ca2 Mn3 104.6(7) . 11_566 ?
Sb3A Ca2 Mn3 83.4(7) 11_566 11_566 ?
Sb6 Ca2 Mn3 145.3(4) . 11_566 ?
Sb2A Ca2 Mn3 53.6(6) 11_566 11_566 ?
Sb2B Ca2 Mn3 54.3(5) 11_566 11_566 ?
Sb3B Ca2 Mn3 75.9(7) 11_566 11_566 ?
Sb4 Ca2 Mn3 52.8(7) 11_566 11_566 ?
Ca2 Ca2 Mn3 60.08(9) 10_556 11_566 ?
Sb3A Ca2 Sb3B 5.13(4) 3 3 ?
Sb1 Ca2 Sb3B 93.17(6) . 3 ?
Sb3A Ca2 Sb3B 70.73(8) 11_566 3 ?
Sb6 Ca2 Sb3B 90.42(5) . 3 ?
Sb2A Ca2 Sb3B 162.3(5) 11_566 3 ?
Sb2B Ca2 Sb3B 165.8(4) 11_566 3 ?
Sb3B Ca2 Sb3B 79.53(8) 11_566 3 ?
Sb4 Ca2 Sb3B 89.46(6) 11_566 3 ?
Ca2 Ca2 Sb3B 60.50(3) 10_556 3 ?
Mn3 Ca2 Sb3B 120.07(5) 11_566 3 ?
Sb3A Ca2 Mn2 111.27(6) 3 11_566 ?
Sb1 Ca2 Mn2 134.08(7) . 11_566 ?
Sb3A Ca2 Mn2 57.01(8) 11_566 11_566 ?
Sb6 Ca2 Mn2 123.15(7) . 11_566 ?
Sb2A Ca2 Mn2 48.6(5) 11_566 11_566 ?
Sb2B Ca2 Mn2 51.3(4) 11_566 11_566 ?
Sb3B Ca2 Mn2 48.28(7) 11_566 11_566 ?
Sb4 Ca2 Mn2 81.35(7) 11_566 11_566 ?
Ca2 Ca2 Mn2 61.40(3) 10_556 11_566 ?
Mn3 Ca2 Mn2 30.8(7) 11_566 11_566 ?
Sb3B Ca2 Mn2 116.39(5) 3 11_566 ?
Sb3B Ca3 Sb3B 158.21(15) 9_565 7_565 ?
Sb3B Ca3 Sb3A 168.12(14) 9_565 7_565 ?
Sb3B Ca3 Sb3A 9.91(5) 7_565 7_565 ?
Sb3B Ca3 Sb3A 9.91(5) 9_565 9_565 ?
Sb3B Ca3 Sb3A 168.12(14) 7_565 9_565 ?
Sb3A Ca3 Sb3A 178.03(15) 7_565 9_565 ?
Sb3B Ca3 Sb4 100.90(8) 9_565 . ?
Sb3B Ca3 Sb4 100.90(8) 7_565 . ?
Sb3A Ca3 Sb4 90.98(8) 7_565 . ?
Sb3A Ca3 Sb4 90.98(8) 9_565 . ?
Sb3B Ca3 Mn1 51.68(9) 9_565 9_565 ?
Sb3B Ca3 Mn1 106.53(12) 7_565 9_565 ?
Sb3A Ca3 Mn1 116.44(12) 7_565 9_565 ?
Sb3A Ca3 Mn1 61.59(9) 9_565 9_565 ?
Sb4 Ca3 Mn1 152.57(7) . 9_565 ?
Sb3B Ca3 Mn1 106.53(12) 9_565 1_565 ?
Sb3B Ca3 Mn1 51.68(9) 7_565 1_565 ?
Sb3A Ca3 Mn1 61.59(9) 7_565 1_565 ?
Sb3A Ca3 Mn1 116.44(12) 9_565 1_565 ?
Sb4 Ca3 Mn1 152.57(7) . 1_565 ?
Mn1 Ca3 Mn1 54.85(15) 9_565 1_565 ?
Sb3B Ca3 Sb1 95.28(3) 9_565 12_666 ?
Sb3B Ca3 Sb1 95.28(3) 7_565 12_666 ?
Sb3A Ca3 Sb1 90.48(4) 7_565 12_666 ?
Sb3A Ca3 Sb1 90.48(4) 9_565 12_666 ?
Sb4 Ca3 Sb1 60.86(4) . 12_666 ?
Mn1 Ca3 Sb1 115.61(4) 9_565 12_666 ?
Mn1 Ca3 Sb1 115.61(4) 1_565 12_666 ?
Sb3B Ca3 Sb1 95.28(3) 9_565 3_554 ?
Sb3B Ca3 Sb1 95.28(3) 7_565 3_554 ?
Sb3A Ca3 Sb1 90.48(4) 7_565 3_554 ?
Sb3A Ca3 Sb1 90.48(4) 9_565 3_554 ?
Sb4 Ca3 Sb1 60.86(4) . 3_554 ?
Mn1 Ca3 Sb1 115.61(4) 9_565 3_554 ?
Mn1 Ca3 Sb1 115.61(4) 1_565 3_554 ?
Sb1 Ca3 Sb1 121.71(9) 12_666 3_554 ?
Sb3B Ca3 Sb5 81.24(6) 9_565 9_565 ?
Sb3B Ca3 Sb5 81.24(6) 7_565 9_565 ?
Sb3A Ca3 Sb5 89.21(6) 7_565 9_565 ?
Sb3A Ca3 Sb5 89.21(6) 9_565 9_565 ?
Sb4 Ca3 Sb5 143.64(3) . 9_565 ?
Mn1 Ca3 Sb5 44.37(5) 9_565 9_565 ?
Mn1 Ca3 Sb5 44.37(5) 1_565 9_565 ?
Sb1 Ca3 Sb5 155.50(7) 12_666 9_565 ?
Sb1 Ca3 Sb5 82.79(2) 3_554 9_565 ?
Sb3B Ca3 Sb5 81.24(6) 9_565 1_565 ?
Sb3B Ca3 Sb5 81.24(6) 7_565 1_565 ?
Sb3A Ca3 Sb5 89.21(6) 7_565 1_565 ?
Sb3A Ca3 Sb5 89.21(6) 9_565 1_565 ?
Sb4 Ca3 Sb5 143.64(3) . 1_565 ?
Mn1 Ca3 Sb5 44.37(5) 9_565 1_565 ?
Mn1 Ca3 Sb5 44.37(5) 1_565 1_565 ?
Sb1 Ca3 Sb5 82.79(2) 12_666 1_565 ?
Sb1 Ca3 Sb5 155.50(7) 3_554 1_565 ?
Sb5 Ca3 Sb5 72.71(6) 9_565 1_565 ?
Sb3B Ca3 Ca1 54.55(3) 9_565 9_565 ?
Sb3B Ca3 Ca1 119.36(5) 7_565 9_565 ?
Sb3A Ca3 Ca1 122.74(4) 7_565 9_565 ?
Sb3A Ca3 Ca1 56.71(3) 9_565 9_565 ?
Sb4 Ca3 Ca1 103.71(5) . 9_565 ?
Mn1 Ca3 Ca1 62.53(5) 9_565 9_565 ?
Mn1 Ca3 Ca1 92.33(7) 1_565 9_565 ?
Sb1 Ca3 Ca1 144.87(4) 12_666 9_565 ?
Sb1 Ca3 Ca1 54.05(2) 3_554 9_565 ?
Sb5 Ca3 Ca1 48.12(3) 9_565 9_565 ?
Sb5 Ca3 Ca1 106.61(7) 1_565 9_565 ?
Mn1 Ca4 Mn2 180.0(6) . . ?
Mn1 Ca4 Sb3B 93.70(19) . . ?
Mn2 Ca4 Sb3B 86.30(19) . . ?
Mn1 Ca4 Sb3B 93.70(19) . 7 ?
Mn2 Ca4 Sb3B 86.30(19) . 7 ?
Sb3B Ca4 Sb3B 172.6(4) . 7 ?
Mn1 Ca4 Sb3A 94.35(16) . 7 ?
Mn2 Ca4 Sb3A 85.65(16) . 7 ?
Sb3B Ca4 Sb3A 172.0(3) . 7 ?
Sb3B Ca4 Sb3A 0.65(14) 7 7 ?
Mn1 Ca4 Sb3A 94.35(16) . . ?
Mn2 Ca4 Sb3A 85.65(16) . . ?
Sb3B Ca4 Sb3A 0.65(14) . . ?
Sb3B Ca4 Sb3A 172.0(3) 7 . ?
Sb3A Ca4 Sb3A 171.3(3) 7 . ?
Mn1 Ca4 Mn3 180.0(5) . . ?
Mn2 Ca4 Mn3 0.00(14) . . ?
Sb3B Ca4 Mn3 86.30(19) . . ?
Sb3B Ca4 Mn3 86.30(19) 7 . ?
Sb3A Ca4 Mn3 85.65(16) 7 . ?
Sb3A Ca4 Mn3 85.65(16) . . ?
Mn1 Ca4 Sb2A 129.9(5) . . ?
Mn2 Ca4 Sb2A 50.1(5) . . ?
Sb3B Ca4 Sb2A 87.63(13) . . ?
Sb3B Ca4 Sb2A 87.63(13) 7 . ?
Sb3A Ca4 Sb2A 87.22(11) 7 . ?
Sb3A Ca4 Sb2A 87.22(11) . . ?
Mn3 Ca4 Sb2A 50.1(5) . . ?
Mn1 Ca4 Sb2A 129.9(5) . 10 ?
Mn2 Ca4 Sb2A 50.1(5) . 10 ?
Sb3B Ca4 Sb2A 87.63(13) . 10 ?
Sb3B Ca4 Sb2A 87.63(13) 7 10 ?
Sb3A Ca4 Sb2A 87.22(11) 7 10 ?
Sb3A Ca4 Sb2A 87.22(11) . 10 ?
Mn3 Ca4 Sb2A 50.1(5) . 10 ?
Sb2A Ca4 Sb2A 100.3(11) . 10 ?
Mn1 Ca4 Sb5 37.91(7) . . ?
Mn2 Ca4 Sb5 142.09(7) . . ?
Sb3B Ca4 Sb5 92.92(15) . . ?
Sb3B Ca4 Sb5 92.92(15) 7 . ?
Sb3A Ca4 Sb5 93.43(12) 7 . ?
Sb3A Ca4 Sb5 93.43(12) . . ?
Mn3 Ca4 Sb5 142.09(7) . . ?
Sb2A Ca4 Sb5 92.0(5) . . ?
Sb2A Ca4 Sb5 167.8(6) 10 . ?
Mn1 Ca4 Sb5 37.91(7) . 9 ?
Mn2 Ca4 Sb5 142.09(7) . 9 ?
Sb3B Ca4 Sb5 92.92(15) . 9 ?
Sb3B Ca4 Sb5 92.92(15) 7 9 ?
Sb3A Ca4 Sb5 93.43(12) 7 9 ?
Sb3A Ca4 Sb5 93.43(12) . 9 ?
Mn3 Ca4 Sb5 142.09(7) . 9 ?
Sb2A Ca4 Sb5 167.8(6) . 9 ?
Sb2A Ca4 Sb5 92.0(5) 10 9 ?
Sb5 Ca4 Sb5 75.81(15) . 9 ?
Mn1 Ca4 Sb2B 130.6(5) . . ?
Mn2 Ca4 Sb2B 49.4(5) . . ?
Sb3B Ca4 Sb2B 87.59(13) . . ?
Sb3B Ca4 Sb2B 87.59(13) 7 . ?
Sb3A Ca4 Sb2B 87.17(11) 7 . ?
Sb3A Ca4 Sb2B 87.17(11) . . ?
Mn3 Ca4 Sb2B 49.4(5) . . ?
Sb2A Ca4 Sb2B 0.8(10) . . ?
Sb2A Ca4 Sb2B 99.52(19) 10 . ?
Sb5 Ca4 Sb2B 92.7(5) . . ?
Sb5 Ca4 Sb2B 168.5(5) 9 . ?
Mn3 Ca5 Mn3 82.0(13) 11_566 3_545 ?
Mn3 Ca5 Sb2B 139.5(8) 11_566 12_656 ?
Mn3 Ca5 Sb2B 57.6(8) 3_545 12_656 ?
Mn3 Ca5 Sb2B 57.6(8) 11_566 11_566 ?
Mn3 Ca5 Sb2B 139.5(8) 3_545 11_566 ?
Sb2B Ca5 Sb2B 162.9(10) 12_656 11_566 ?
Mn3 Ca5 Sb4 56.4(4) 11_566 11_566 ?
Mn3 Ca5 Sb4 56.4(4) 3_545 11_566 ?
Sb2B Ca5 Sb4 96.2(4) 12_656 11_566 ?
Sb2B Ca5 Sb4 96.2(4) 11_566 11_566 ?
Mn3 Ca5 Sb4 56.4(4) 11_566 3_545 ?
Mn3 Ca5 Sb4 56.4(4) 3_545 3_545 ?
Sb2B Ca5 Sb4 96.2(4) 12_656 3_545 ?
Sb2B Ca5 Sb4 96.2(4) 11_566 3_545 ?
Sb4 Ca5 Sb4 85.75(8) 11_566 3_545 ?
Mn3 Ca5 Sb2A 137.2(8) 11_566 12_656 ?
Mn3 Ca5 Sb2A 55.2(8) 3_545 12_656 ?
Sb2B Ca5 Sb2A 2.3(10) 12_656 12_656 ?
Sb2B Ca5 Sb2A 165.23(13) 11_566 12_656 ?
Sb4 Ca5 Sb2A 94.6(4) 11_566 12_656 ?
Sb4 Ca5 Sb2A 94.6(4) 3_545 12_656 ?
Mn3 Ca5 Sb2A 55.2(8) 11_566 11_566 ?
Mn3 Ca5 Sb2A 137.2(8) 3_545 11_566 ?
Sb2B Ca5 Sb2A 165.23(13) 12_656 11_566 ?
Sb2B Ca5 Sb2A 2.3(10) 11_566 11_566 ?
Sb4 Ca5 Sb2A 94.6(4) 11_566 11_566 ?
Sb4 Ca5 Sb2A 94.6(4) 3_545 11_566 ?
Sb2A Ca5 Sb2A 167.5(10) 12_656 11_566 ?
Mn3 Ca5 Sb1 97.83(8) 11_566 . ?
Mn3 Ca5 Sb1 97.83(8) 3_545 . ?
Sb2B Ca5 Sb1 88.46(9) 12_656 . ?
Sb2B Ca5 Sb1 88.46(9) 11_566 . ?
Sb4 Ca5 Sb1 57.52(2) 11_566 . ?
Sb4 Ca5 Sb1 143.27(9) 3_545 . ?
Sb2A Ca5 Sb1 88.88(10) 12_656 . ?
Sb2A Ca5 Sb1 88.88(10) 11_566 . ?
Mn3 Ca5 Sb1 97.83(8) 11_566 2 ?
Mn3 Ca5 Sb1 97.83(8) 3_545 2 ?
Sb2B Ca5 Sb1 88.46(9) 12_656 2 ?
Sb2B Ca5 Sb1 88.46(9) 11_566 2 ?
Sb4 Ca5 Sb1 143.27(9) 11_566 2 ?
Sb4 Ca5 Sb1 57.52(2) 3_545 2 ?
Sb2A Ca5 Sb1 88.88(10) 12_656 2 ?
Sb2A Ca5 Sb1 88.88(10) 11_566 2 ?
Sb1 Ca5 Sb1 159.21(10) . 2 ?
Mn3 Ca5 Sb5 139.0(6) 11_566 . ?
Mn3 Ca5 Sb5 139.0(6) 3_545 . ?
Sb2B Ca5 Sb5 81.5(5) 12_656 . ?
Sb2B Ca5 Sb5 81.5(5) 11_566 . ?
Sb4 Ca5 Sb5 137.12(4) 11_566 . ?
Sb4 Ca5 Sb5 137.12(4) 3_545 . ?
Sb2A Ca5 Sb5 83.8(5) 12_656 . ?
Sb2A Ca5 Sb5 83.8(5) 11_566 . ?
Sb1 Ca5 Sb5 79.60(5) . . ?
Sb1 Ca5 Sb5 79.60(5) 2 . ?
Mn3 Ca5 Ca2 55.8(3) 11_566 . ?
Mn3 Ca5 Ca2 108.7(4) 3_545 . ?
Sb2B Ca5 Ca2 133.56(4) 12_656 . ?
Sb2B Ca5 Ca2 50.06(16) 11_566 . ?
Sb4 Ca5 Ca2 52.55(3) 11_566 . ?
Sb4 Ca5 Ca2 112.02(7) 3_545 . ?
Sb2A Ca5 Ca2 133.34(7) 12_656 . ?
Sb2A Ca5 Ca2 49.32(16) 11_566 . ?
Sb1 Ca5 Ca2 47.02(2) . . ?
Sb1 Ca5 Ca2 137.66(2) 2 . ?
Sb5 Ca5 Ca2 99.15(5) . . ?
Ca4 Mn1 Sb5 125.18(8) . . ?
Ca4 Mn1 Sb5 125.18(8) . 9 ?
Sb5 Mn1 Sb5 109.63(16) . 9 ?
Ca4 Mn1 Sb3B 59.36(10) . . ?
Sb5 Mn1 Sb3B 107.08(3) . . ?
Sb5 Mn1 Sb3B 107.08(3) 9 . ?
Ca4 Mn1 Sb3B 59.36(10) . 7 ?
Sb5 Mn1 Sb3B 107.08(3) . 7 ?
Sb5 Mn1 Sb3B 107.08(3) 9 7 ?
Sb3B Mn1 Sb3B 118.7(2) . 7 ?
Ca4 Mn1 Mn2 0.0(3) . . ?
Sb5 Mn1 Mn2 125.18(8) . . ?
Sb5 Mn1 Mn2 125.18(8) 9 . ?
Sb3B Mn1 Mn2 59.36(10) . . ?
Sb3B Mn1 Mn2 59.36(10) 7 . ?
Ca4 Mn1 Mn1 180.0(4) . 9 ?
Sb5 Mn1 Mn1 54.82(8) . 9 ?
Sb5 Mn1 Mn1 54.82(8) 9 9 ?
Sb3B Mn1 Mn1 120.64(10) . 9 ?
Sb3B Mn1 Mn1 120.64(10) 7 9 ?
Mn2 Mn1 Mn1 180.00(9) . 9 ?
Ca4 Mn1 Ca3 117.43(7) . 9_565 ?
Sb5 Mn1 Ca3 74.61(7) . 9_565 ?
Sb5 Mn1 Ca3 74.61(7) 9 9_565 ?
Sb3B Mn1 Ca3 58.06(7) . 9_565 ?
Sb3B Mn1 Ca3 176.79(17) 7 9_565 ?
Mn2 Mn1 Ca3 117.43(7) . 9_565 ?
Mn1 Mn1 Ca3 62.57(7) 9 9_565 ?
Ca4 Mn1 Ca3 117.43(7) . 1_545 ?
Sb5 Mn1 Ca3 74.61(7) . 1_545 ?
Sb5 Mn1 Ca3 74.61(7) 9 1_545 ?
Sb3B Mn1 Ca3 176.79(17) . 1_545 ?
Sb3B Mn1 Ca3 58.06(7) 7 1_545 ?
Mn2 Mn1 Ca3 117.43(7) . 1_545 ?
Mn1 Mn1 Ca3 62.57(7) 9 1_545 ?
Ca3 Mn1 Ca3 125.15(15) 9_565 1_545 ?
Ca4 Mn2 Mn3 180.0(3) . . ?
Ca4 Mn2 Sb2A 103.6(6) . . ?
Mn3 Mn2 Sb2A 76.4(6) . . ?
Ca4 Mn2 Sb2A 103.6(6) . 10 ?
Mn3 Mn2 Sb2A 76.4(6) . 10 ?
Sb2A Mn2 Sb2A 152.9(13) . 10 ?
Ca4 Mn2 Sb3B 58.68(9) . 7 ?
Mn3 Mn2 Sb3B 121.32(9) . 7 ?
Sb2A Mn2 Sb3B 97.0(3) . 7 ?
Sb2A Mn2 Sb3B 97.0(3) 10 7 ?
Ca4 Mn2 Sb3B 58.68(9) . . ?
Mn3 Mn2 Sb3B 121.32(9) . . ?
Sb2A Mn2 Sb3B 97.0(3) . . ?
Sb2A Mn2 Sb3B 97.0(3) 10 . ?
Sb3B Mn2 Sb3B 117.36(19) 7 . ?
Ca4 Mn2 Mn1 0.0(3) . . ?
Mn3 Mn2 Mn1 180.0(2) . . ?
Sb2A Mn2 Mn1 103.6(6) . . ?
Sb2A Mn2 Mn1 103.6(6) 10 . ?
Sb3B Mn2 Mn1 58.68(9) 7 . ?
Sb3B Mn2 Mn1 58.68(9) . . ?
Ca4 Mn2 Sb2B 106.0(5) . . ?
Mn3 Mn2 Sb2B 74.0(6) . . ?
Sb2A Mn2 Sb2B 2.5(12) . . ?
Sb2A Mn2 Sb2B 150.41(18) 10 . ?
Sb3B Mn2 Sb2B 98.3(3) 7 . ?
Sb3B Mn2 Sb2B 98.3(3) . . ?
Mn1 Mn2 Sb2B 106.0(5) . . ?
Ca4 Mn2 Sb2B 106.0(6) . 10 ?
Mn3 Mn2 Sb2B 74.0(6) . 10 ?
Sb2A Mn2 Sb2B 150.41(19) . 10 ?
Sb2A Mn2 Sb2B 2.5(12) 10 10 ?
Sb3B Mn2 Sb2B 98.2(3) 7 10 ?
Sb3B Mn2 Sb2B 98.3(3) . 10 ?
Mn1 Mn2 Sb2B 106.0(6) . 10 ?
Sb2B Mn2 Sb2B 148.0(11) . 10 ?
Ca4 Mn2 Sb3A 64.47(9) . 7 ?
Mn3 Mn2 Sb3A 115.53(9) . 7 ?
Sb2A Mn2 Sb3A 95.8(3) . 7 ?
Sb2A Mn2 Sb3A 95.8(3) 10 7 ?
Sb3B Mn2 Sb3A 5.80(10) 7 7 ?
Sb3B Mn2 Sb3A 123.15(15) . 7 ?
Mn1 Mn2 Sb3A 64.47(9) . 7 ?
Sb2B Mn2 Sb3A 96.8(2) . 7 ?
Sb2B Mn2 Sb3A 96.8(2) 10 7 ?
Ca4 Mn2 Sb3A 64.48(9) . . ?
Mn3 Mn2 Sb3A 115.52(9) . . ?
Sb2A Mn2 Sb3A 95.8(3) . . ?
Sb2A Mn2 Sb3A 95.8(3) 10 . ?
Sb3B Mn2 Sb3A 123.15(15) 7 . ?
Sb3B Mn2 Sb3A 5.80(10) . . ?
Mn1 Mn2 Sb3A 64.48(9) . . ?
Sb2B Mn2 Sb3A 96.8(2) . . ?
Sb2B Mn2 Sb3A 96.8(2) 10 . ?
Sb3A Mn2 Sb3A 128.95(17) 7 . ?
Ca4 Mn2 Ca2 109.65(6) . 12_666 ?
Mn3 Mn2 Ca2 70.35(6) . 12_666 ?
Sb2A Mn2 Ca2 57.03(17) . 12_666 ?
Sb2A Mn2 Ca2 112.7(3) 10 12_666 ?
Sb3B Mn2 Ca2 150.19(6) 7 12_666 ?
Sb3B Mn2 Ca2 58.80(6) . 12_666 ?
Mn1 Mn2 Ca2 109.65(6) . 12_666 ?
Sb2B Mn2 Ca2 56.43(13) . 12_666 ?
Sb2B Mn2 Ca2 111.5(3) 10 12_666 ?
Sb3A Mn2 Ca2 151.26(3) 7 12_666 ?
Sb3A Mn2 Ca2 54.06(5) . 12_666 ?
Mn2 Mn3 Sb2A 65.9(10) . . ?
Mn2 Mn3 Sb2A 65.9(10) . 10 ?
Sb2A Mn3 Sb2A 131.8(19) . 10 ?
Mn2 Mn3 Sb4 133.1(6) . 9_665 ?
Sb2A Mn3 Sb4 106.2(5) . 9_665 ?
Sb2A Mn3 Sb4 106.2(5) 10 9_665 ?
Mn2 Mn3 Sb4 133.1(6) . . ?
Sb2A Mn3 Sb4 106.2(5) . . ?
Sb2A Mn3 Sb4 106.2(5) 10 . ?
Sb4 Mn3 Sb4 93.8(13) 9_665 . ?
Mn2 Mn3 Sb2B 69.5(9) . . ?
Sb2A Mn3 Sb2B 3.6(10) . . ?
Sb2A Mn3 Sb2B 135.3(16) 10 . ?
Sb4 Mn3 Sb2B 103.9(5) 9_665 . ?
Sb4 Mn3 Sb2B 103.9(5) . . ?
Mn2 Mn3 Sb2B 69.5(9) . 10 ?
Sb2A Mn3 Sb2B 135.3(16) . 10 ?
Sb2A Mn3 Sb2B 3.6(10) 10 10 ?
Sb4 Mn3 Sb2B 103.9(5) 9_665 10 ?
Sb4 Mn3 Sb2B 103.9(5) . 10 ?
Sb2B Mn3 Sb2B 138.9(19) . 10 ?
Mn2 Mn3 Ca5 131.0(6) . 11_666 ?
Sb2A Mn3 Ca5 65.1(6) . 11_666 ?
Sb2A Mn3 Ca5 163.1(15) 10 11_666 ?
Sb4 Mn3 Ca5 63.4(7) 9_665 11_666 ?
Sb4 Mn3 Ca5 63.4(7) . 11_666 ?
Sb2B Mn3 Ca5 61.5(5) . 11_666 ?
Sb2B Mn3 Ca5 159.6(15) 10 11_666 ?
Mn2 Mn3 Ca5 131.0(6) . 3_554 ?
Sb2A Mn3 Ca5 163.1(15) . 3_554 ?
Sb2A Mn3 Ca5 65.1(6) 10 3_554 ?
Sb4 Mn3 Ca5 63.4(7) 9_665 3_554 ?
Sb4 Mn3 Ca5 63.4(7) . 3_554 ?
Sb2B Mn3 Ca5 159.6(15) . 3_554 ?
Sb2B Mn3 Ca5 61.5(5) 10 3_554 ?
Ca5 Mn3 Ca5 98.0(13) 11_666 3_554 ?
Mn2 Mn3 Ca2 78.9(7) . 3_554 ?
Sb2A Mn3 Ca2 112.1(8) . 3_554 ?
Sb2A Mn3 Ca2 57.7(2) 10 3_554 ?
Sb4 Mn3 Ca2 138.5(10) 9_665 3_554 ?
Sb4 Mn3 Ca2 60.95(15) . 3_554 ?
Sb2B Mn3 Ca2 113.5(7) . 3_554 ?
Sb2B Mn3 Ca2 57.7(2) 10 3_554 ?
Ca5 Mn3 Ca2 120.2(6) 11_666 3_554 ?
Ca5 Mn3 Ca2 75.5(2) 3_554 3_554 ?
Mn2 Mn3 Ca2 78.9(7) . 13_665 ?
Sb2A Mn3 Ca2 112.1(8) . 13_665 ?
Sb2A Mn3 Ca2 57.7(2) 10 13_665 ?
Sb4 Mn3 Ca2 60.95(15) 9_665 13_665 ?
Sb4 Mn3 Ca2 138.5(10) . 13_665 ?
Sb2B Mn3 Ca2 113.5(7) . 13_665 ?
Sb2B Mn3 Ca2 57.7(2) 10 13_665 ?
Ca5 Mn3 Ca2 120.2(6) 11_666 13_665 ?
Ca5 Mn3 Ca2 75.5(2) 3_554 13_665 ?
Ca2 Mn3 Ca2 115.4(5) 3_554 13_665 ?
Mn2 Mn3 Ca2 78.9(7) . 6 ?
Sb2A Mn3 Ca2 57.7(2) . 6 ?
Sb2A Mn3 Ca2 112.1(8) 10 6 ?
Sb4 Mn3 Ca2 60.95(15) 9_665 6 ?
Sb4 Mn3 Ca2 138.5(10) . 6 ?
Sb2B Mn3 Ca2 57.7(2) . 6 ?
Sb2B Mn3 Ca2 113.5(7) 10 6 ?
Ca5 Mn3 Ca2 75.5(2) 11_666 6 ?
Ca5 Mn3 Ca2 120.2(6) 3_554 6 ?
Ca2 Mn3 Ca2 157.8(15) 3_554 6 ?
Ca2 Mn3 Ca2 59.83(17) 13_665 6 ?
Sb2B Sb1 Sb2A 3.7(10) . . ?
Sb2B Sb1 Ca2 119.30(3) . . ?
Sb2A Sb1 Ca2 119.28(3) . . ?
Sb2B Sb1 Ca2 119.30(3) . 16 ?
Sb2A Sb1 Ca2 119.28(3) . 16 ?
Ca2 Sb1 Ca2 121.38(6) . 16 ?
Sb2B Sb1 Ca1 71.9(4) . 16 ?
Sb2A Sb1 Ca1 69.1(4) . 16 ?
Ca2 Sb1 Ca1 133.79(4) . 16 ?
Ca2 Sb1 Ca1 68.28(4) 16 16 ?
Sb2B Sb1 Ca1 71.9(4) . . ?
Sb2A Sb1 Ca1 69.1(4) . . ?
Ca2 Sb1 Ca1 68.28(4) . . ?
Ca2 Sb1 Ca1 133.79(4) 16 . ?
Ca1 Sb1 Ca1 75.03(5) 16 . ?
Sb2B Sb1 Ca1 63.8(3) . 12_666 ?
Sb2A Sb1 Ca1 66.4(4) . 12_666 ?
Ca2 Sb1 Ca1 69.89(4) . 12_666 ?
Ca2 Sb1 Ca1 139.51(4) 16 12_666 ?
Ca1 Sb1 Ca1 135.42(3) 16 12_666 ?
Ca1 Sb1 Ca1 86.62(5) . 12_666 ?
Sb2B Sb1 Ca1 63.8(3) . 6 ?
Sb2A Sb1 Ca1 66.4(4) . 6 ?
Ca2 Sb1 Ca1 139.51(4) . 6 ?
Ca2 Sb1 Ca1 69.89(4) 16 6 ?
Ca1 Sb1 Ca1 86.62(5) 16 6 ?
Ca1 Sb1 Ca1 135.42(3) . 6 ?
Ca1 Sb1 Ca1 78.57(5) 12_666 6 ?
Sb2B Sb1 Ca3 119.2(5) . 11_566 ?
Sb2A Sb1 Ca3 122.9(5) . 11_566 ?
Ca2 Sb1 Ca3 75.56(4) . 11_566 ?
Ca2 Sb1 Ca3 75.56(3) 16 11_566 ?
Ca1 Sb1 Ca3 142.06(3) 16 11_566 ?
Ca1 Sb1 Ca3 142.06(3) . 11_566 ?
Ca1 Sb1 Ca3 70.15(4) 12_666 11_566 ?
Ca1 Sb1 Ca3 70.15(4) 6 11_566 ?
Sb2B Sb1 Ca5 132.1(5) . . ?
Sb2A Sb1 Ca5 128.4(5) . . ?
Ca2 Sb1 Ca5 71.41(4) . . ?
Ca2 Sb1 Ca5 71.41(4) 16 . ?
Ca1 Sb1 Ca5 70.51(5) 16 . ?
Ca1 Sb1 Ca5 70.51(5) . . ?
Ca1 Sb1 Ca5 140.16(3) 12_666 . ?
Ca1 Sb1 Ca5 140.16(3) 6 . ?
Ca3 Sb1 Ca5 108.75(7) 11_566 . ?
Mn2 Sb2A Sb1 138.5(11) . . ?
Mn2 Sb2A Mn3 37.7(9) . . ?
Sb1 Sb2A Mn3 176.1(13) . . ?
Mn2 Sb2A Ca2 74.4(5) . 6 ?
Sb1 Sb2A Ca2 111.4(6) . 6 ?
Mn3 Sb2A Ca2 68.7(6) . 6 ?
Mn2 Sb2A Ca2 74.4(5) . 12_666 ?
Sb1 Sb2A Ca2 111.4(6) . 12_666 ?
Mn3 Sb2A Ca2 68.7(6) . 12_666 ?
Ca2 Sb2A Ca2 137.2(11) 6 12_666 ?
Mn2 Sb2A Ca5 97.3(9) . 11_666 ?
Sb1 Sb2A Ca5 124.2(9) . 11_666 ?
Mn3 Sb2A Ca5 59.7(10) . 11_666 ?
Ca2 Sb2A Ca5 77.9(6) 6 11_666 ?
Ca2 Sb2A Ca5 77.9(6) 12_666 11_666 ?
Mn2 Sb2A Ca1 140.3(5) . 12_666 ?
Sb1 Sb2A Ca1 62.7(5) . 12_666 ?
Mn3 Sb2A Ca1 120.0(9) . 12_666 ?
Ca2 Sb2A Ca1 137.3(8) 6 12_666 ?
Ca2 Sb2A Ca1 65.9(2) 12_666 12_666 ?
Ca5 Sb2A Ca1 74.1(5) 11_666 12_666 ?
Mn2 Sb2A Ca1 140.3(5) . 6 ?
Sb1 Sb2A Ca1 62.7(5) . 6 ?
Mn3 Sb2A Ca1 120.0(9) . 6 ?
Ca2 Sb2A Ca1 65.9(2) 6 6 ?
Ca2 Sb2A Ca1 137.3(8) 12_666 6 ?
Ca5 Sb2A Ca1 74.1(5) 11_666 6 ?
Ca1 Sb2A Ca1 75.8(6) 12_666 6 ?
Mn2 Sb2A Ca4 26.3(3) . . ?
Sb1 Sb2A Ca4 112.2(9) . . ?
Mn3 Sb2A Ca4 64.0(10) . . ?
Ca2 Sb2A Ca4 82.4(5) 6 . ?
Ca2 Sb2A Ca4 82.4(5) 12_666 . ?
Ca5 Sb2A Ca4 123.6(10) 11_666 . ?
Ca1 Sb2A Ca4 140.2(4) 12_666 . ?
Ca1 Sb2A Ca4 140.2(4) 6 . ?
Mn2 Sb2A Ca1 86.2(6) . 16 ?
Sb1 Sb2A Ca1 60.3(5) . 16 ?
Mn3 Sb2A Ca1 116.8(9) . 16 ?
Ca2 Sb2A Ca1 70.0(3) 6 16 ?
Ca2 Sb2A Ca1 135.4(8) 12_666 16 ?
Ca5 Sb2A Ca1 145.4(3) 11_666 16 ?
Ca1 Sb2A Ca1 123.0(9) 12_666 16 ?
Ca1 Sb2A Ca1 81.3(4) 6 16 ?
Ca4 Sb2A Ca1 65.0(5) . 16 ?
Mn2 Sb2A Ca1 86.2(6) . . ?
Sb1 Sb2A Ca1 60.3(5) . . ?
Mn3 Sb2A Ca1 116.8(9) . . ?
Ca2 Sb2A Ca1 135.4(8) 6 . ?
Ca2 Sb2A Ca1 70.0(3) 12_666 . ?
Ca5 Sb2A Ca1 145.4(3) 11_666 . ?
Ca1 Sb2A Ca1 81.3(4) 12_666 . ?
Ca1 Sb2A Ca1 123.0(9) 6 . ?
Ca4 Sb2A Ca1 65.0(5) . . ?
Ca1 Sb2A Ca1 69.0(6) 16 . ?
Mn2 Sb2B Sb1 132.3(9) . . ?
Mn2 Sb2B Mn3 36.6(9) . . ?
Sb1 Sb2B Mn3 168.9(12) . . ?
Mn2 Sb2B Ca2 72.3(5) . 6 ?
Sb1 Sb2B Ca2 111.5(5) . 6 ?
Mn3 Sb2B Ca2 68.0(5) . 6 ?
Mn2 Sb2B Ca2 72.3(5) . 12_666 ?
Sb1 Sb2B Ca2 111.5(5) . 12_666 ?
Mn3 Sb2B Ca2 68.0(5) . 12_666 ?
Ca2 Sb2B Ca2 136.0(10) 6 12_666 ?
Mn2 Sb2B Ca5 97.5(8) . 11_666 ?
Sb1 Sb2B Ca5 130.2(8) . 11_666 ?
Mn3 Sb2B Ca5 60.9(10) . 11_666 ?
Ca2 Sb2B Ca5 79.8(5) 6 11_666 ?
Ca2 Sb2B Ca5 79.8(5) 12_666 11_666 ?
Mn2 Sb2B Ca1 139.6(4) . 12_666 ?
Sb1 Sb2B Ca1 64.7(5) . 12_666 ?
Mn3 Sb2B Ca1 122.9(8) . 12_666 ?
Ca2 Sb2B Ca1 143.0(7) 6 12_666 ?
Ca2 Sb2B Ca1 67.38(18) 12_666 12_666 ?
Ca5 Sb2B Ca1 77.7(5) 11_666 12_666 ?
Mn2 Sb2B Ca1 139.6(4) . 6 ?
Sb1 Sb2B Ca1 64.7(5) . 6 ?
Mn3 Sb2B Ca1 122.9(8) . 6 ?
Ca2 Sb2B Ca1 67.38(18) 6 6 ?
Ca2 Sb2B Ca1 143.0(7) 12_666 6 ?
Ca5 Sb2B Ca1 77.7(5) 11_666 6 ?
Ca1 Sb2B Ca1 79.3(5) 12_666 6 ?
Mn2 Sb2B Ca1 82.1(5) . 16 ?
Sb1 Sb2B Ca1 58.9(5) . 16 ?
Mn3 Sb2B Ca1 112.4(9) . 16 ?
Ca2 Sb2B Ca1 68.3(3) 6 16 ?
Ca2 Sb2B Ca1 130.3(7) 12_666 16 ?
Ca5 Sb2B Ca1 146.7(2) 11_666 16 ?
Ca1 Sb2B Ca1 123.3(8) 12_666 16 ?
Ca1 Sb2B Ca1 81.4(4) 6 16 ?
Mn2 Sb2B Ca1 82.1(5) . . ?
Sb1 Sb2B Ca1 58.9(5) . . ?
Mn3 Sb2B Ca1 112.4(9) . . ?
Ca2 Sb2B Ca1 130.3(7) 6 . ?
Ca2 Sb2B Ca1 68.3(3) 12_666 . ?
Ca5 Sb2B Ca1 146.7(2) 11_666 . ?
Ca1 Sb2B Ca1 81.4(4) 12_666 . ?
Ca1 Sb2B Ca1 123.3(8) 6 . ?
Ca1 Sb2B Ca1 66.5(5) 16 . ?
Mn2 Sb2B Ca4 24.6(2) . . ?
Sb1 Sb2B Ca4 107.7(8) . . ?
Mn3 Sb2B Ca4 61.2(9) . . ?
Ca2 Sb2B Ca4 79.3(5) 6 . ?
Ca2 Sb2B Ca4 79.3(5) 12_666 . ?
Ca5 Sb2B Ca4 122.1(9) 11_666 . ?
Ca1 Sb2B Ca4 137.7(4) 12_666 . ?
Ca1 Sb2B Ca4 137.7(4) 6 . ?
Ca1 Sb2B Ca4 62.1(4) 16 . ?
Ca1 Sb2B Ca4 62.1(4) . . ?
Sb3B Sb3A Ca4 3.0(7) . . ?
Sb3B Sb3A Ca3 83.6(7) . 9_565 ?
Ca4 Sb3A Ca3 86.64(17) . 9_565 ?
Sb3B Sb3A Ca2 143.2(3) . 4_454 ?
Ca4 Sb3A Ca2 144.18(6) . 4_454 ?
Ca3 Sb3A Ca2 83.36(9) 9_565 4_454 ?
Sb3B Sb3A Ca2 143.2(3) . 11_566 ?
Ca4 Sb3A Ca2 144.18(6) . 11_566 ?
Ca3 Sb3A Ca2 83.36(9) 9_565 11_566 ?
Ca2 Sb3A Ca2 68.38(8) 4_454 11_566 ?
Sb3B Sb3A Ca2 96.1(6) . 12_666 ?
Ca4 Sb3A Ca2 93.61(15) . 12_666 ?
Ca3 Sb3A Ca2 146.51(4) 9_565 12_666 ?
Ca2 Sb3A Ca2 113.26(10) 4_454 12_666 ?
Ca2 Sb3A Ca2 76.99(7) 11_566 12_666 ?
Sb3B Sb3A Ca2 96.1(6) . 3_554 ?
Ca4 Sb3A Ca2 93.61(15) . 3_554 ?
Ca3 Sb3A Ca2 146.51(4) 9_565 3_554 ?
Ca2 Sb3A Ca2 76.99(7) 4_454 3_554 ?
Ca2 Sb3A Ca2 113.26(10) 11_566 3_554 ?
Ca2 Sb3A Ca2 66.96(9) 12_666 3_554 ?
Sb3B Sb3A Mn2 32.9(7) . . ?
Ca4 Sb3A Mn2 29.87(16) . . ?
Ca3 Sb3A Mn2 116.51(12) 9_565 . ?
Ca2 Sb3A Mn2 141.68(7) 4_454 . ?
Ca2 Sb3A Mn2 141.68(7) 11_566 . ?
Ca2 Sb3A Mn2 68.92(9) 12_666 . ?
Ca2 Sb3A Mn2 68.92(9) 3_554 . ?
Sb3B Sb3A Ca1 73.16(16) . . ?
Ca4 Sb3A Ca1 73.87(6) . . ?
Ca3 Sb3A Ca1 75.49(6) 9_565 . ?
Ca2 Sb3A Ca1 135.26(10) 4_454 . ?
Ca2 Sb3A Ca1 70.34(4) 11_566 . ?
Ca2 Sb3A Ca1 72.48(5) 12_666 . ?
Ca2 Sb3A Ca1 136.60(10) 3_554 . ?
Mn2 Sb3A Ca1 82.88(6) . . ?
Sb3B Sb3A Ca1 73.16(16) . 10 ?
Ca4 Sb3A Ca1 73.87(6) . 10 ?
Ca3 Sb3A Ca1 75.49(6) 9_565 10 ?
Ca2 Sb3A Ca1 70.34(4) 4_454 10 ?
Ca2 Sb3A Ca1 135.26(10) 11_566 10 ?
Ca2 Sb3A Ca1 136.60(10) 12_666 10 ?
Ca2 Sb3A Ca1 72.48(5) 3_554 10 ?
Mn2 Sb3A Ca1 82.88(6) . 10 ?
Ca1 Sb3A Ca1 137.34(11) . 10 ?
Sb3A Sb3B Ca4 176.3(8) . . ?
Sb3A Sb3B Mn1 156.7(8) . . ?
Ca4 Sb3B Mn1 26.94(18) . . ?
Sb3A Sb3B Mn2 141.3(8) . . ?
Ca4 Sb3B Mn2 35.02(19) . . ?
Mn1 Sb3B Mn2 61.96(13) . . ?
Sb3A Sb3B Ca3 86.5(7) . 9_565 ?
Ca4 Sb3B Ca3 97.2(2) . 9_565 ?
Mn1 Sb3B Ca3 70.26(12) . 9_565 ?
Mn2 Sb3B Ca3 132.22(14) . 9_565 ?
Sb3A Sb3B Ca2 74.6(6) . 12_666 ?
Ca4 Sb3B Ca2 102.35(18) . 12_666 ?
Mn1 Sb3B Ca2 124.13(11) . 12_666 ?
Mn2 Sb3B Ca2 72.91(9) . 12_666 ?
Ca3 Sb3B Ca2 141.64(7) 9_565 12_666 ?
Sb3A Sb3B Ca2 74.6(6) . 3_554 ?
Ca4 Sb3B Ca2 102.35(18) . 3_554 ?
Mn1 Sb3B Ca2 124.13(11) . 3_554 ?
Mn2 Sb3B Ca2 72.91(9) . 3_554 ?
Ca3 Sb3B Ca2 141.64(7) 9_565 3_554 ?
Ca2 Sb3B Ca2 64.67(8) 12_666 3_554 ?
Sb3A Sb3B Ca1 98.14(17) . . ?
Ca4 Sb3B Ca1 82.72(7) . . ?
Mn1 Sb3B Ca1 77.30(6) . . ?
Mn2 Sb3B Ca1 91.81(6) . . ?
Ca3 Sb3B Ca1 77.40(6) 9_565 . ?
Ca2 Sb3B Ca1 72.82(4) 12_666 . ?
Ca2 Sb3B Ca1 137.33(9) 3_554 . ?
Sb3A Sb3B Ca1 98.14(17) . 10 ?
Ca4 Sb3B Ca1 82.72(7) . 10 ?
Mn1 Sb3B Ca1 77.30(6) . 10 ?
Mn2 Sb3B Ca1 91.81(6) . 10 ?
Ca3 Sb3B Ca1 77.40(6) 9_565 10 ?
Ca2 Sb3B Ca1 137.33(9) 12_666 10 ?
Ca2 Sb3B Ca1 72.82(4) 3_554 10 ?
Ca1 Sb3B Ca1 148.93(11) . 10 ?
Sb3A Sb3B Ca2 31.6(2) . 4_454 ?
Ca4 Sb3B Ca2 149.46(6) . 4_454 ?
Mn1 Sb3B Ca2 135.31(10) . 4_454 ?
Mn2 Sb3B Ca2 141.03(9) . 4_454 ?
Ca3 Sb3B Ca2 76.55(8) 9_565 4_454 ?
Ca2 Sb3B Ca2 100.47(8) 12_666 4_454 ?
Ca2 Sb3B Ca2 69.82(6) 3_554 4_454 ?
Ca1 Sb3B Ca2 123.63(8) . 4_454 ?
Ca1 Sb3B Ca2 66.74(5) 10 4_454 ?
Sb3A Sb3B Ca2 31.6(2) . 11_566 ?
Ca4 Sb3B Ca2 149.46(6) . 11_566 ?
Mn1 Sb3B Ca2 135.31(10) . 11_566 ?
Mn2 Sb3B Ca2 141.03(9) . 11_566 ?
Ca3 Sb3B Ca2 76.55(8) 9_565 11_566 ?
Ca2 Sb3B Ca2 69.82(6) 12_666 11_566 ?
Ca2 Sb3B Ca2 100.47(8) 3_554 11_566 ?
Ca1 Sb3B Ca2 66.74(5) . 11_566 ?
Ca1 Sb3B Ca2 123.63(8) 10 11_566 ?
Ca2 Sb3B Ca2 58.99(7) 4_454 11_566 ?
Mn3 Sb4 Mn3 86.2(13) . 9_665 ?
Mn3 Sb4 Ca3 136.9(6) . . ?
Mn3 Sb4 Ca3 136.9(6) 9_665 . ?
Mn3 Sb4 Ca5 60.2(3) . 11_666 ?
Mn3 Sb4 Ca5 60.2(3) 9_665 11_666 ?
Ca3 Sb4 Ca5 132.88(4) . 11_666 ?
Mn3 Sb4 Ca5 60.2(3) . 3_554 ?
Mn3 Sb4 Ca5 60.2(3) 9_665 3_554 ?
Ca3 Sb4 Ca5 132.88(4) . 3_554 ?
Ca5 Sb4 Ca5 94.24(8) 11_666 3_554 ?
Mn3 Sb4 Ca2 66.2(5) . 3_554 ?
Mn3 Sb4 Ca2 136.3(4) 9_665 3_554 ?
Ca3 Sb4 Ca2 77.35(3) . 3_554 ?
Ca5 Sb4 Ca2 122.12(3) 11_666 3_554 ?
Ca5 Sb4 Ca2 76.50(3) 3_554 3_554 ?
Mn3 Sb4 Ca2 136.3(4) . 5 ?
Mn3 Sb4 Ca2 66.2(5) 9_665 5 ?
Ca3 Sb4 Ca2 77.35(3) . 5 ?
Ca5 Sb4 Ca2 76.50(3) 11_666 5 ?
Ca5 Sb4 Ca2 122.12(3) 3_554 5 ?
Ca2 Sb4 Ca2 154.69(6) 3_554 5 ?
Mn3 Sb4 Ca2 136.3(4) . 14_665 ?
Mn3 Sb4 Ca2 66.2(5) 9_665 14_665 ?
Ca3 Sb4 Ca2 77.35(3) . 14_665 ?
Ca5 Sb4 Ca2 122.12(3) 11_666 14_665 ?
Ca5 Sb4 Ca2 76.50(3) 3_554 14_665 ?
Ca2 Sb4 Ca2 111.03(5) 3_554 14_665 ?
Ca2 Sb4 Ca2 62.95(5) 5 14_665 ?
Mn3 Sb4 Ca2 66.2(5) . 12_666 ?
Mn3 Sb4 Ca2 136.3(4) 9_665 12_666 ?
Ca3 Sb4 Ca2 77.35(3) . 12_666 ?
Ca5 Sb4 Ca2 76.50(3) 11_666 12_666 ?
Ca5 Sb4 Ca2 122.12(3) 3_554 12_666 ?
Ca2 Sb4 Ca2 62.95(5) 3_554 12_666 ?
Ca2 Sb4 Ca2 111.03(5) 5 12_666 ?
Ca2 Sb4 Ca2 154.69(6) 14_665 12_666 ?
Mn1 Sb5 Mn1 70.37(16) . 9 ?
Mn1 Sb5 Ca1 82.14(7) . 16 ?
Mn1 Sb5 Ca1 131.17(5) 9 16 ?
Mn1 Sb5 Ca1 131.17(5) . 15 ?
Mn1 Sb5 Ca1 82.14(7) 9 15 ?
Ca1 Sb5 Ca1 142.78(6) 16 15 ?
Mn1 Sb5 Ca1 131.17(5) . 2 ?
Mn1 Sb5 Ca1 82.14(7) 9 2 ?
Ca1 Sb5 Ca1 87.24(6) 16 2 ?
Ca1 Sb5 Ca1 81.05(6) 15 2 ?
Mn1 Sb5 Ca1 82.14(7) . . ?
Mn1 Sb5 Ca1 131.17(5) 9 . ?
Ca1 Sb5 Ca1 81.05(6) 16 . ?
Ca1 Sb5 Ca1 87.24(6) 15 . ?
Ca1 Sb5 Ca1 142.78(6) 2 . ?
Mn1 Sb5 Ca4 16.91(10) . . ?
Mn1 Sb5 Ca4 87.28(12) 9 . ?
Ca1 Sb5 Ca4 69.62(6) 16 . ?
Ca1 Sb5 Ca4 137.76(4) 15 . ?
Ca1 Sb5 Ca4 137.76(4) 2 . ?
Ca1 Sb5 Ca4 69.62(6) . . ?
Mn1 Sb5 Ca4 87.28(12) . 9 ?
Mn1 Sb5 Ca4 16.91(10) 9 9 ?
Ca1 Sb5 Ca4 137.76(4) 16 9 ?
Ca1 Sb5 Ca4 69.62(6) 15 9 ?
Ca1 Sb5 Ca4 69.62(6) 2 9 ?
Ca1 Sb5 Ca4 137.76(4) . 9 ?
Ca4 Sb5 Ca4 104.19(15) . 9 ?
Mn1 Sb5 Ca3 61.02(4) . 1_545 ?
Mn1 Sb5 Ca3 61.02(4) 9 1_545 ?
Ca1 Sb5 Ca3 70.48(3) 16 1_545 ?
Ca1 Sb5 Ca3 135.44(3) 15 1_545 ?
Ca1 Sb5 Ca3 70.48(3) 2 1_545 ?
Ca1 Sb5 Ca3 135.44(3) . 1_545 ?
Ca4 Sb5 Ca3 68.64(4) . 1_545 ?
Ca4 Sb5 Ca3 68.64(4) 9 1_545 ?
Mn1 Sb5 Ca3 61.02(4) . 9_565 ?
Mn1 Sb5 Ca3 61.02(4) 9 9_565 ?
Ca1 Sb5 Ca3 135.44(3) 16 9_565 ?
Ca1 Sb5 Ca3 70.48(3) 15 9_565 ?
Ca1 Sb5 Ca3 135.44(3) 2 9_565 ?
Ca1 Sb5 Ca3 70.48(3) . 9_565 ?
Ca4 Sb5 Ca3 68.64(4) . 9_565 ?
Ca4 Sb5 Ca3 68.64(4) 9 9_565 ?
Ca3 Sb5 Ca3 107.29(6) 1_545 9_565 ?
Mn1 Sb5 Ca5 144.82(8) . . ?
Mn1 Sb5 Ca5 144.81(8) 9 . ?
Ca1 Sb5 Ca5 71.39(3) 16 . ?
Ca1 Sb5 Ca5 71.39(3) 15 . ?
Ca1 Sb5 Ca5 71.39(3) 2 . ?
Ca1 Sb5 Ca5 71.39(3) . . ?
Ca4 Sb5 Ca5 127.91(7) . . ?
Ca4 Sb5 Ca5 127.91(7) 9 . ?
Ca3 Sb5 Ca5 126.35(3) 1_545 . ?
Ca3 Sb5 Ca5 126.35(3) 9_565 . ?
Ca1 Sb6 Ca1 96.028(17) . 12_666 ?
Ca1 Sb6 Ca1 96.027(17) . 11_566 ?
Ca1 Sb6 Ca1 142.18(5) 12_666 11_566 ?
Ca1 Sb6 Ca1 142.18(5) . 2_565 ?
Ca1 Sb6 Ca1 96.028(17) 12_666 2_565 ?
Ca1 Sb6 Ca1 96.028(17) 11_566 2_565 ?
Ca1 Sb6 Ca2 71.02(4) . . ?
Ca1 Sb6 Ca2 73.70(4) 12_666 . ?
Ca1 Sb6 Ca2 76.67(4) 11_566 . ?
Ca1 Sb6 Ca2 146.78(4) 2_565 . ?
Ca1 Sb6 Ca2 73.70(4) . 11_566 ?
Ca1 Sb6 Ca2 146.78(4) 12_666 11_566 ?
Ca1 Sb6 Ca2 71.02(4) 11_566 11_566 ?
Ca1 Sb6 Ca2 76.67(4) 2_565 11_566 ?
Ca2 Sb6 Ca2 128.48(3) . 11_566 ?
Ca1 Sb6 Ca2 146.78(4) . 2_565 ?
Ca1 Sb6 Ca2 76.67(4) 12_666 2_565 ?
Ca1 Sb6 Ca2 73.70(4) 11_566 2_565 ?
Ca1 Sb6 Ca2 71.02(4) 2_565 2_565 ?
Ca2 Sb6 Ca2 75.85(5) . 2_565 ?
Ca2 Sb6 Ca2 128.48(3) 11_566 2_565 ?
Ca1 Sb6 Ca2 76.67(4) . 12_666 ?
Ca1 Sb6 Ca2 71.02(4) 12_666 12_666 ?
Ca1 Sb6 Ca2 146.78(4) 11_566 12_666 ?
Ca1 Sb6 Ca2 73.70(4) 2_565 12_666 ?
Ca2 Sb6 Ca2 128.48(3) . 12_666 ?
Ca2 Sb6 Ca2 75.85(5) 11_566 12_666 ?
Ca2 Sb6 Ca2 128.48(3) 2_565 12_666 ?

loop_
_geom_bond_atom_site_label_1
_geom_bond_atom_site_label_2
_geom_bond_distance
_geom_bond_site_symmetry_2
_geom_bond_publ_flag
Ca1 Sb6 3.1417(15) . ?
Ca1 Sb5 3.1571(15) . ?
Ca1 Sb3B 3.3364(17) . ?
Ca1 Sb1 3.3687(16) . ?
Ca1 Sb2B 3.41(2) 11_566 ?
Ca1 Sb1 3.4398(16) 11_566 ?
Ca1 Sb3A 3.4509(19) . ?
Ca1 Sb2A 3.55(2) 11_566 ?
Ca1 Sb2A 3.62(3) . ?
Ca1 Ca2 3.661(2) . ?
Ca1 Sb2B 3.74(2) . ?
Ca1 Ca2 3.781(2) 11_566 ?
Ca2 Sb3A 3.094(3) 3 ?
Ca2 Sb1 3.1471(15) . ?
Ca2 Sb3A 3.151(3) 11_566 ?
Ca2 Sb6 3.1622(15) . ?
Ca2 Sb2A 3.163(12) 11_566 ?
Ca2 Sb2B 3.177(11) 11_566 ?
Ca2 Sb3B 3.250(3) 11_566 ?
Ca2 Sb4 3.3294(15) 11_566 ?
Ca2 Ca2 3.477(3) 10_556 ?
Ca2 Mn3 3.485(9) 11_566 ?
Ca2 Sb3B 3.530(3) 3 ?
Ca2 Mn2 3.632(2) 11_566 ?
Ca3 Sb3B 3.046(3) 9_565 ?
Ca3 Sb3B 3.046(3) 7_565 ?
Ca3 Sb3A 3.059(4) 7_565 ?
Ca3 Sb3A 3.059(4) 9_565 ?
Ca3 Sb4 3.216(3) . ?
Ca3 Mn1 3.378(3) 9_565 ?
Ca3 Mn1 3.378(3) 1_565 ?
Ca3 Sb1 3.5141(16) 12_666 ?
Ca3 Sb1 3.5141(16) 3_554 ?
Ca3 Sb5 3.723(2) 9_565 ?
Ca3 Sb5 3.723(2) 1_565 ?
Ca3 Ca1 3.9968(17) 9_565 ?
Ca4 Mn1 1.278(8) . ?
Ca4 Mn2 1.631(8) . ?
Ca4 Sb3B 2.428(3) . ?
Ca4 Sb3B 2.428(3) 7 ?
Ca4 Sb3A 2.955(3) 7 ?
Ca4 Sb3A 2.955(3) . ?
Ca4 Mn3 3.52(5) . ?
Ca4 Sb2A 3.58(3) . ?
Ca4 Sb2A 3.58(3) 10 ?
Ca4 Sb5 3.592(6) . ?
Ca4 Sb5 3.592(6) 9 ?
Ca4 Sb2B 3.77(2) . ?
Ca5 Mn3 3.16(3) 11_566 ?
Ca5 Mn3 3.16(3) 3_545 ?
Ca5 Sb2B 3.18(3) 12_656 ?
Ca5 Sb2B 3.18(3) 11_566 ?
Ca5 Sb4 3.257(3) 11_566 ?
Ca5 Sb4 3.257(3) 3_545 ?
Ca5 Sb2A 3.32(3) 12_656 ?
Ca5 Sb2A 3.32(3) 11_566 ?
Ca5 Sb1 3.7832(9) . ?
Ca5 Sb1 3.7832(9) 2 ?
Ca5 Sb5 3.872(4) . ?
Mn1 Sb5 2.700(3) . ?
Mn1 Sb5 2.700(3) 9 ?
Mn1 Sb3B 2.816(4) . ?
Mn1 Sb3B 2.816(4) 7 ?
Mn1 Mn2 2.909(6) . ?
Mn1 Mn1 3.112(9) 9 ?
Mn1 Ca3 3.378(3) 9_565 ?
Mn1 Ca3 3.378(3) 1_545 ?
Mn2 Mn3 1.89(5) . ?
Mn2 Sb2A 2.83(3) . ?
Mn2 Sb2A 2.83(3) 10 ?
Mn2 Sb3B 2.836(4) 7 ?
Mn2 Sb3B 2.836(4) . ?
Mn2 Sb2B 2.97(3) . ?
Mn2 Sb2B 2.97(3) 10 ?
Mn2 Sb3A 3.265(4) 7 ?
Mn2 Sb3A 3.265(4) . ?
Mn2 Ca2 3.632(2) 12_666 ?
Mn3 Sb2A 3.01(4) . ?
Mn3 Sb2A 3.01(4) 10 ?
Mn3 Sb4 3.03(3) 9_665 ?
Mn3 Sb4 3.03(3) . ?
Mn3 Sb2B 3.05(3) . ?
Mn3 Sb2B 3.05(3) 10 ?
Mn3 Ca5 3.16(3) 11_666 ?
Mn3 Ca5 3.16(3) 3_554 ?
Mn3 Ca2 3.485(9) 3_554 ?
Mn3 Ca2 3.485(9) 13_665 ?
Mn3 Ca2 3.485(9) 6 ?
Sb1 Sb2B 2.98(3) . ?
Sb1 Sb2A 3.00(3) . ?
Sb1 Ca2 3.1471(15) 16 ?
Sb1 Ca1 3.3687(16) 16 ?
Sb1 Ca1 3.4398(16) 12_666 ?
Sb1 Ca1 3.4398(16) 6 ?
Sb1 Ca3 3.5141(16) 11_566 ?
Sb2A Ca2 3.163(12) 6 ?
Sb2A Ca2 3.163(12) 12_666 ?
Sb2A Ca5 3.32(3) 11_666 ?
Sb2A Ca1 3.55(2) 12_666 ?
Sb2A Ca1 3.55(2) 6 ?
Sb2A Ca1 3.62(3) 16 ?
Sb2B Ca2 3.177(11) 6 ?
Sb2B Ca2 3.177(11) 12_666 ?
Sb2B Ca5 3.18(3) 11_666 ?
Sb2B Ca1 3.415(19) 12_666 ?
Sb2B Ca1 3.41(2) 6 ?
Sb2B Ca1 3.74(2) 16 ?
Sb3A Sb3B 0.528(3) . ?
Sb3A Ca3 3.059(4) 9_565 ?
Sb3A Ca2 3.093(3) 4_454 ?
Sb3A Ca2 3.093(3) 11_566 ?
Sb3A Ca2 3.151(3) 12_666 ?
Sb3A Ca2 3.151(3) 3_554 ?
Sb3A Ca1 3.4509(19) 10 ?
Sb3B Ca3 3.046(3) 9_565 ?
Sb3B Ca2 3.250(3) 12_666 ?
Sb3B Ca2 3.250(3) 3_554 ?
Sb3B Ca1 3.3364(17) 10 ?
Sb3B Ca2 3.530(3) 4_454 ?
Sb3B Ca2 3.530(3) 11_566 ?
Sb4 Mn3 3.03(3) 9_665 ?
Sb4 Ca5 3.257(3) 11_666 ?
Sb4 Ca5 3.257(3) 3_554 ?
Sb4 Ca2 3.3294(15) 3_554 ?
Sb4 Ca2 3.3294(15) 5 ?
Sb4 Ca2 3.3294(15) 14_665 ?
Sb4 Ca2 3.3294(15) 12_666 ?
Sb5 Mn1 2.701(3) 9 ?
Sb5 Ca1 3.1571(15) 16 ?
Sb5 Ca1 3.1571(15) 15 ?
Sb5 Ca1 3.1571(15) 2 ?
Sb5 Ca4 3.592(6) 9 ?
Sb5 Ca3 3.723(2) 1_545 ?
Sb5 Ca3 3.723(2) 9_565 ?
Sb6 Ca1 3.1418(15) 12_666 ?
Sb6 Ca1 3.1418(15) 11_566 ?
Sb6 Ca1 3.1418(15) 2_565 ?
Sb6 Ca2 3.1622(15) 11_566 ?
Sb6 Ca2 3.1622(15) 2_565 ?
Sb6 Ca2 3.1622(15) 12_666 ?
